data_4084245
loop_
_publ_author_name
'Figliola, Carlotta'
'Male, Louise'
'Horton, Peter N.'
'Pitak, Mateusz B.'
'Coles, Simon J.'
'Horswell, Sarah L.'
'Grainger, Richard S.'

_publ_section_title
;
 [FeFe]-Hydrogenase Synthetic Mimics Based onPeri-Substituted
 Dichalcogenides
;
_journal_issue 17
_journal_name_full Organometallics
_journal_page_first 4449
_journal_paper_doi 10.1021/om500683p
_journal_volume 33
_journal_year 2014
_chemical_formula_moiety 'C18 H10 Fe2 O8 S2'
_chemical_formula_sum 'C18 H10 Fe2 O8 S2'
_chemical_formula_weight 530.08
_chemical_name_systematic
;
[{Fe(CO)~3~}~2~(\m~2~-1,8-S~2~-2,7-dimethoxy-naph)]
;
_space_group_crystal_system monoclinic
_space_group_IT_number 14
_space_group_name_Hall '-P 2ybc'
_space_group_name_H-M_alt 'P 1 21/c 1'
_symmetry_space_group_name_Hall '-P 2ybc'
_symmetry_space_group_name_H-M 'P 1 21/c 1'
_atom_sites_solution_hydrogens geom
_audit_creation_method SHELXL-2013
_cell_angle_alpha 90
_cell_angle_beta 103.38(3)
_cell_angle_gamma 90
_cell_formula_units_Z 4
_cell_length_a 7.865(8)
_cell_length_b 16.990(18)
_cell_length_c 15.781(19)
_cell_measurement_reflns_used 3201
_cell_measurement_temperature 100(2)
_cell_measurement_theta_max 25.0
_cell_measurement_theta_min 2.4
_cell_volume 2052(4)
_computing_cell_refinement 'CrystalClear-SM Expert 2.0 r7 (Rigaku, 2011)'
_computing_data_collection 'CrystalClear-SM Expert 2.0 r7 (Rigaku, 2011)'
_computing_data_reduction 'CrystalClear-SM Expert 2.0 r7 (Rigaku, 2011)'
_computing_molecular_graphics
;
OLEX2 (Dolomanov, O.V., Bourhis, L.J., Gildea, R.J., Howard, J.A.K,
& Puschmann, H., 2009)
;
_computing_publication_material 'WinGX (Farrugia, 1999)'
_computing_structure_refinement 'SHELXL-2013 (Sheldrick, 2013)'
_computing_structure_solution 'SHELXL-97 (Sheldrick, 2008)'
_diffrn_ambient_temperature 100(2)
_diffrn_detector CCD
_diffrn_detector_area_resol_mean 28.5714
_diffrn_measured_fraction_theta_full 0.977
_diffrn_measured_fraction_theta_max 0.998
_diffrn_measurement_device
;
AFC12 (Right): Kappa 3 circle
;
_diffrn_measurement_device_type
;
Rigaku Saturn724+ (2x2 bin mode)
;
_diffrn_measurement_method 'profile data from \w-scans'
_diffrn_measurement_specimen_support MiTeGen
_diffrn_radiation_monochromator Confocal
_diffrn_radiation_type MoK\a
_diffrn_radiation_wavelength 0.71073
_diffrn_reflns_av_R_equivalents 0.1490
_diffrn_reflns_av_unetI/netI 0.1369
_diffrn_reflns_Laue_measured_fraction_full 0.977
_diffrn_reflns_Laue_measured_fraction_max 0.998
_diffrn_reflns_limit_h_max 9
_diffrn_reflns_limit_h_min -9
_diffrn_reflns_limit_k_max 15
_diffrn_reflns_limit_k_min -20
_diffrn_reflns_limit_l_max 18
_diffrn_reflns_limit_l_min -18
_diffrn_reflns_number 15599
_diffrn_reflns_point_group_measured_fraction_full 0.977
_diffrn_reflns_point_group_measured_fraction_max 0.998
_diffrn_reflns_theta_full 25.242
_diffrn_reflns_theta_max 25.000
_diffrn_reflns_theta_min 2.912
_diffrn_source 'Rotating Anode'
_exptl_absorpt_coefficient_mu 1.661
_exptl_absorpt_correction_T_max 0.9836
_exptl_absorpt_correction_T_min 0.6816
_exptl_absorpt_correction_type multi-scan
_exptl_absorpt_process_details 'CrystalClear-SM Expert 2.0 r7 (Rigaku, 2011)'
_exptl_crystal_colour Orange
_exptl_crystal_density_diffrn 1.716
_exptl_crystal_description Plate
_exptl_crystal_F_000 1064
_exptl_crystal_size_max 0.250
_exptl_crystal_size_mid 0.120
_exptl_crystal_size_min 0.010
_refine_diff_density_max 2.142
_refine_diff_density_min -0.777
_refine_diff_density_rms 0.184
_refine_ls_extinction_method none
_refine_ls_goodness_of_fit_ref 1.163
_refine_ls_hydrogen_treatment constr
_refine_ls_matrix_type full
_refine_ls_number_parameters 273
_refine_ls_number_reflns 3621
_refine_ls_number_restraints 0
_refine_ls_restrained_S_all 1.163
_refine_ls_R_factor_all 0.2107
_refine_ls_R_factor_gt 0.1380
_refine_ls_shift/su_max 0.000
_refine_ls_shift/su_mean 0.000
_refine_ls_structure_factor_coef Fsqd
_refine_ls_weighting_details 'w=1/[\s^2^(Fo^2^)+(0.1661P)^2^] where P=(Fo^2^+2Fc^2^)/3'
_refine_ls_weighting_scheme calc
_refine_ls_wR_factor_gt 0.3212
_refine_ls_wR_factor_ref 0.3706
_reflns_Friedel_coverage 0.000
_reflns_number_gt 1976
_reflns_number_total 3621
_reflns_threshold_expression 'I > 2\s(I)'
_cod_data_source_file om500683p_si_002.cif
_cod_data_source_block 1d
_cod_database_code 4084245
_shelx_space_group_comment
;
The symmetry employed for this shelxl refinement is uniquely defined
by the following loop, which should always be used as a source of
symmetry information in preference to the above space-group names.
They are only intended as comments.
;
_shelx_estimated_absorpt_t_min 0.682
_shelx_estimated_absorpt_t_max 0.984
_shelxl_version_number 2013-4

loop_
_space_group_symop_operation_xyz
'x, y, z'
'-x, y+1/2, -z+1/2'
'-x, -y, -z'
'x, -y-1/2, z-1/2'

loop_
_atom_site_label
_atom_site_type_symbol
_atom_site_fract_x
_atom_site_fract_y
_atom_site_fract_z
_atom_site_U_iso_or_equiv
_atom_site_adp_type
_atom_site_occupancy
_atom_site_site_symmetry_order
_atom_site_calc_flag
_atom_site_refinement_flags_posn
_atom_site_refinement_flags_adp
C1 C 0.6631(14) 0.6569(8) -0.0812(8) 0.046(3) Uani 1 1 d . .
C2 C 0.5472(16) 0.6122(8) -0.1415(8) 0.049(3) Uani 1 1 d . .
C3 C 0.5326(14) 0.5316(7) -0.1341(8) 0.045(3) Uani 1 1 d . .
H3 H 0.4518 0.5025 -0.1768 0.054 Uiso 1 1 calc R U
C4 C 0.6368(16) 0.4943(8) -0.0640(10) 0.058(4) Uani 1 1 d . .
H4 H 0.6292 0.4387 -0.0593 0.069 Uiso 1 1 calc R U
C5 C 0.8666(14) 0.4970(8) 0.0714(9) 0.048(3) Uani 1 1 d . .
H5 H 0.8579 0.4414 0.0742 0.058 Uiso 1 1 calc R U
C6 C 0.9901(14) 0.5353(8) 0.1375(9) 0.053(4) Uani 1 1 d . .
H6 H 1.0601 0.5077 0.1854 0.064 Uiso 1 1 calc R U
C7 C 1.0025(15) 0.6162(8) 0.1280(9) 0.056(4) Uani 1 1 d . .
C8 C 0.8947(13) 0.6597(7) 0.0585(7) 0.037(3) Uani 1 1 d . .
C9 C 0.7743(14) 0.6193(8) -0.0054(8) 0.042(3) Uani 1 1 d . .
C10 C 0.7556(15) 0.5362(8) 0.0015(9) 0.050(3) Uani 1 1 d . .
C11 C 0.530(2) 0.7778(10) 0.0729(10) 0.067(5) Uani 1 1 d . .
C12 C 0.7741(19) 0.8982(8) 0.1103(11) 0.068(4) Uani 1 1 d . .
C13 C 0.5527(19) 0.9071(8) -0.0411(9) 0.055(4) Uani 1 1 d . .
C14 C 1.0563(18) 0.7514(9) -0.1079(10) 0.056(4) Uani 1 1 d . .
C15 C 0.8366(15) 0.8804(8) -0.1578(11) 0.059(4) Uani 1 1 d . .
C16 C 1.0745(18) 0.8912(9) -0.0128(9) 0.062(4) Uani 1 1 d . .
C17 C 0.3178(17) 0.6129(8) -0.2737(9) 0.061(4) Uani 1 1 d . .
H17A H 0.3712 0.5681 -0.2968 0.091 Uiso 1 1 calc R U
H17B H 0.2662 0.6487 -0.3213 0.091 Uiso 1 1 calc R U
H17C H 0.2264 0.5938 -0.2458 0.091 Uiso 1 1 calc R U
C18 C 1.2411(15) 0.6221(8) 0.2549(8) 0.054(3) Uani 1 1 d . .
H18A H 1.1804 0.5943 0.2936 0.080 Uiso 1 1 calc R U
H18B H 1.3214 0.6610 0.2884 0.080 Uiso 1 1 calc R U
H18C H 1.3073 0.5842 0.2284 0.080 Uiso 1 1 calc R U
O1 O 0.4327(16) 0.7401(8) 0.0943(10) 0.101(5) Uani 1 1 d . .
O2 O 0.8380(15) 0.9403(7) 0.1658(8) 0.100(4) Uani 1 1 d . .
O3 O 0.4790(12) 0.9549(6) -0.0858(7) 0.067(3) Uani 1 1 d . .
O4 O 1.1410(15) 0.7081(7) -0.1349(9) 0.091(4) Uani 1 1 d . .
O5 O 0.7840(12) 0.9224(6) -0.2148(7) 0.065(3) Uani 1 1 d . .
O6 O 1.1700(13) 0.9379(6) 0.0210(6) 0.076(3) Uani 1 1 d . .
O7 O 0.4487(10) 0.6537(5) -0.2108(6) 0.052(2) Uani 1 1 d . .
O8 O 1.1159(11) 0.6612(5) 0.1879(6) 0.050(2) Uani 1 1 d . .
S1 S 0.6548(4) 0.75986(19) -0.1008(2) 0.0480(9) Uani 1 1 d . .
S2 S 0.9346(4) 0.7626(2) 0.0658(2) 0.0507(10) Uani 1 1 d . .
Fe1 Fe 0.6862(2) 0.83065(12) 0.02245(12) 0.0503(7) Uani 1 1 d . .
Fe2 Fe 0.9176(2) 0.81873(11) -0.06519(14) 0.0523(7) Uani 1 1 d . .

loop_
_atom_site_aniso_label
_atom_site_aniso_U_11
_atom_site_aniso_U_22
_atom_site_aniso_U_33
_atom_site_aniso_U_23
_atom_site_aniso_U_13
_atom_site_aniso_U_12
C1 0.031(6) 0.053(8) 0.053(8) -0.008(6) 0.007(6) 0.003(6)
C2 0.046(7) 0.054(9) 0.046(8) -0.006(7) 0.007(6) 0.011(6)
C3 0.032(6) 0.039(8) 0.061(9) -0.001(6) 0.003(6) 0.003(5)
C4 0.051(8) 0.032(8) 0.086(11) 0.014(7) 0.007(7) -0.001(6)
C5 0.031(6) 0.049(8) 0.068(9) 0.003(7) 0.018(6) -0.002(6)
C6 0.029(6) 0.046(8) 0.072(10) 0.016(6) -0.017(6) 0.002(6)
C7 0.035(7) 0.056(9) 0.070(10) 0.010(7) -0.004(6) 0.009(7)
C8 0.020(5) 0.048(8) 0.042(7) 0.004(6) 0.002(5) -0.002(5)
C9 0.033(6) 0.045(8) 0.047(8) 0.005(6) 0.006(5) 0.003(5)
C10 0.036(7) 0.041(8) 0.074(10) -0.013(7) 0.013(7) 0.013(6)
C11 0.063(10) 0.064(11) 0.058(10) -0.012(8) -0.022(8) 0.015(9)
C12 0.059(9) 0.029(8) 0.094(12) 0.002(7) -0.029(8) 0.018(7)
C13 0.070(9) 0.043(9) 0.047(9) -0.032(7) 0.005(7) -0.004(7)
C14 0.047(8) 0.048(9) 0.071(10) 0.013(7) 0.009(7) 0.000(7)
C15 0.029(7) 0.033(8) 0.110(13) 0.005(8) 0.008(7) -0.003(6)
C16 0.054(8) 0.053(9) 0.066(10) 0.026(7) -0.013(7) -0.016(7)
C17 0.053(8) 0.048(9) 0.073(10) -0.003(7) -0.002(7) -0.013(7)
C18 0.038(7) 0.065(10) 0.053(9) 0.009(7) 0.001(6) 0.000(6)
O1 0.068(8) 0.092(10) 0.152(13) 0.018(9) 0.043(8) 0.010(7)
O2 0.083(8) 0.081(8) 0.100(9) -0.042(7) -0.053(7) 0.016(7)
O3 0.056(6) 0.046(6) 0.084(8) 0.002(5) -0.012(5) 0.012(5)
O4 0.093(9) 0.074(8) 0.119(10) 0.027(7) 0.052(8) 0.027(7)
O5 0.062(6) 0.051(6) 0.078(8) 0.013(5) 0.009(5) 0.007(5)
O6 0.071(7) 0.053(7) 0.082(8) 0.008(5) -0.025(6) -0.016(5)
O7 0.032(4) 0.050(6) 0.066(6) -0.010(5) -0.003(4) -0.003(4)
O8 0.052(5) 0.029(5) 0.057(6) 0.014(4) -0.010(4) 0.005(4)
S1 0.0399(17) 0.041(2) 0.056(2) -0.0027(15) -0.0023(14) -0.0015(14)
S2 0.0363(17) 0.048(2) 0.059(2) 0.0003(16) -0.0075(15) 0.0024(14)
Fe1 0.0386(11) 0.0452(13) 0.0590(14) -0.0048(9) -0.0051(9) 0.0026(8)
Fe2 0.0397(11) 0.0453(13) 0.0660(14) 0.0052(9) -0.0002(9) 0.0005(8)

loop_
_atom_type_symbol
_atom_type_description
_atom_type_scat_dispersion_real
_atom_type_scat_dispersion_imag
_atom_type_scat_source
C C 0.0033 0.0016 'International Tables Vol C Tables 4.2.6.8 and 6.1.1.4'
H H 0.0000 0.0000 'International Tables Vol C Tables 4.2.6.8 and 6.1.1.4'
O O 0.0106 0.0060 'International Tables Vol C Tables 4.2.6.8 and 6.1.1.4'
S S 0.1246 0.1234 'International Tables Vol C Tables 4.2.6.8 and 6.1.1.4'
Fe Fe 0.3463 0.8444 'International Tables Vol C Tables 4.2.6.8 and 6.1.1.4'

loop_
_geom_angle_atom_site_label_1
_geom_angle_atom_site_label_2
_geom_angle_atom_site_label_3
_geom_angle
C2 C1 C9 119.9(12)
C2 C1 S1 115.5(10)
C9 C1 S1 124.5(9)
O7 C2 C3 122.2(11)
O7 C2 C1 115.0(12)
C3 C2 C1 122.8(12)
C4 C3 C2 118.7(12)
C4 C3 H3 120.6
C2 C3 H3 120.6
C3 C4 C10 121.9(12)
C3 C4 H4 119.1
C10 C4 H4 119.1
C10 C5 C6 123.9(12)
C10 C5 H5 118.0
C6 C5 H5 118.0
C7 C6 C5 115.5(11)
C7 C6 H6 122.2
C5 C6 H6 122.2
O8 C7 C6 121.8(11)
O8 C7 C8 114.7(12)
C6 C7 C8 123.4(12)
C9 C8 C7 119.0(12)
C9 C8 S2 127.8(9)
C7 C8 S2 113.3(9)
C8 C9 C10 119.8(11)
C8 C9 C1 123.8(12)
C10 C9 C1 116.4(11)
C5 C10 C4 121.3(12)
C5 C10 C9 118.2(11)
C4 C10 C9 120.3(12)
O1 C11 Fe1 171.3(16)
O2 C12 Fe1 176.8(15)
O3 C13 Fe1 174.0(13)
O4 C14 Fe2 178.7(13)
O5 C15 Fe2 177.1(14)
O6 C16 Fe2 178.2(15)
O7 C17 H17A 109.5
O7 C17 H17B 109.5
H17A C17 H17B 109.5
O7 C17 H17C 109.5
H17A C17 H17C 109.5
H17B C17 H17C 109.5
O8 C18 H18A 109.5
O8 C18 H18B 109.5
H18A C18 H18B 109.5
O8 C18 H18C 109.5
H18A C18 H18C 109.5
H18B C18 H18C 109.5
C2 O7 C17 118.8(10)
C7 O8 C18 118.5(10)
C1 S1 Fe2 113.6(4)
C1 S1 Fe1 112.5(4)
Fe2 S1 Fe1 68.62(12)
C8 S2 Fe1 111.1(4)
C8 S2 Fe2 112.7(4)
Fe1 S2 Fe2 68.78(12)
C12 Fe1 C13 92.2(5)
C12 Fe1 C11 98.8(7)
C13 Fe1 C11 103.2(6)
C12 Fe1 S2 86.7(4)
C13 Fe1 S2 152.8(5)
C11 Fe1 S2 103.8(5)
C12 Fe1 S1 161.2(6)
C13 Fe1 S1 88.3(4)
C11 Fe1 S1 99.3(5)
S2 Fe1 S1 84.34(15)
C12 Fe1 Fe2 105.9(6)
C13 Fe1 Fe2 98.7(5)
C11 Fe1 Fe2 146.1(5)
S2 Fe1 Fe2 55.90(13)
S1 Fe1 Fe2 55.61(11)
C15 Fe2 C16 92.9(6)
C15 Fe2 C14 101.4(7)
C16 Fe2 C14 101.2(7)
C15 Fe2 S1 85.6(4)
C16 Fe2 S1 155.7(5)
C14 Fe2 S1 102.9(4)
C15 Fe2 S2 158.6(5)
C16 Fe2 S2 88.8(4)
C14 Fe2 S2 99.2(5)
S1 Fe2 S2 84.09(14)
C15 Fe2 Fe1 103.5(4)
C16 Fe2 Fe1 101.4(5)
C14 Fe2 Fe1 145.3(4)
S1 Fe2 Fe1 55.77(12)
S2 Fe2 Fe1 55.33(11)

loop_
_geom_bond_atom_site_label_1
_geom_bond_atom_site_label_2
_geom_bond_distance
C1 C2 1.383(17)
C1 C9 1.456(17)
C1 S1 1.774(14)
C2 O7 1.379(15)
C2 C3 1.382(18)
C3 C4 1.369(17)
C3 H3 0.9500
C4 C10 1.416(18)
C4 H4 0.9500
C5 C10 1.406(17)
C5 C6 1.409(17)
C5 H5 0.9500
C6 C7 1.389(18)
C6 H6 0.9500
C7 O8 1.372(15)
C7 C8 1.428(16)
C8 C9 1.394(16)
C8 S2 1.774(12)
C9 C10 1.426(18)
C11 O1 1.107(19)
C11 Fe1 1.85(2)
C12 O2 1.154(16)
C12 Fe1 1.809(15)
C13 O3 1.141(16)
C13 Fe1 1.819(16)
C14 O4 1.140(16)
C14 Fe2 1.815(16)
C15 O5 1.148(16)
C15 Fe2 1.791(16)
C16 O6 1.137(15)
C16 Fe2 1.803(15)
C17 O7 1.433(14)
C17 H17A 0.9800
C17 H17B 0.9800
C17 H17C 0.9800
C18 O8 1.430(13)
C18 H18A 0.9800
C18 H18B 0.9800
C18 H18C 0.9800
S1 Fe2 2.247(4)
S1 Fe1 2.252(4)
S2 Fe1 2.237(4)
S2 Fe2 2.253(5)
Fe1 Fe2 2.536(3)

loop_
_geom_torsion_atom_site_label_1
_geom_torsion_atom_site_label_2
_geom_torsion_atom_site_label_3
_geom_torsion_atom_site_label_4
_geom_torsion
C9 C1 C2 O7 -179.8(10)
S1 C1 C2 O7 3.5(15)
C9 C1 C2 C3 -1.0(19)
S1 C1 C2 C3 -177.7(10)
O7 C2 C3 C4 179.0(11)
C1 C2 C3 C4 0.2(19)
C2 C3 C4 C10 1(2)
C10 C5 C6 C7 -3(2)
C5 C6 C7 O8 179.3(12)
C5 C6 C7 C8 2(2)
O8 C7 C8 C9 -179.6(10)
C6 C7 C8 C9 -2.4(19)
O8 C7 C8 S2 0.4(15)
C6 C7 C8 S2 177.6(11)
C7 C8 C9 C10 2.6(17)
S2 C8 C9 C10 -177.4(9)
C7 C8 C9 C1 -177.2(11)
S2 C8 C9 C1 2.8(17)
C2 C1 C9 C8 180.0(11)
S1 C1 C9 C8 -3.6(17)
C2 C1 C9 C10 0.1(17)
S1 C1 C9 C10 176.5(9)
C6 C5 C10 C4 178.5(12)
C6 C5 C10 C9 3.2(19)
C3 C4 C10 C5 -177.6(11)
C3 C4 C10 C9 -2(2)
C8 C9 C10 C5 -3.0(18)
C1 C9 C10 C5 176.9(11)
C8 C9 C10 C4 -178.4(12)
C1 C9 C10 C4 1.4(18)
C3 C2 O7 C17 4.9(17)
C1 C2 O7 C17 -176.3(11)
C6 C7 O8 C18 9.0(18)
C8 C7 O8 C18 -173.7(10)
C2 C1 S1 Fe2 -143.7(8)
C9 C1 S1 Fe2 39.8(11)
C2 C1 S1 Fe1 140.8(9)
C9 C1 S1 Fe1 -35.8(11)
C9 C8 S2 Fe1 37.3(11)
C7 C8 S2 Fe1 -142.7(8)
C9 C8 S2 Fe2 -37.7(11)
C7 C8 S2 Fe2 142.3(8)
